data_4506979
loop_
_publ_author_name
'Banerjee, Subhabrata'
'Adarsh, N. N.'
'Dastidar, Parthasarathi'

_publ_section_title
;
 Solvent-Driven Structural Diversities in ZnIICoordination Polymers and
 Complexes Derived from Bis-pyridyl Ligands Equipped with a
 Hydrogen-Bond-Capable Urea Backbone
;
_journal_issue 12
_journal_name_full 'Crystal Growth &amp; Design'
_journal_page_first 6061
_journal_paper_doi 10.1021/cg301190d
_journal_volume 12
_journal_year 2012
_chemical_formula_sum 'C34 H38 Cl4 N8 O2 Zn2'
_chemical_formula_weight 863.26
_chemical_name_systematic
; 
 ? 
;
_space_group_IT_number 3
_symmetry_cell_setting monoclinic
_symmetry_space_group_name_Hall 'P 2y'
_symmetry_space_group_name_H-M 'P 1 2 1'
_atom_sites_solution_hydrogens geom
_atom_sites_solution_primary direct
_atom_sites_solution_secondary difmap
_audit_creation_method SHELXL-97
_cell_angle_alpha 90.00
_cell_angle_beta 107.963(2)
_cell_angle_gamma 90.00
_cell_formula_units_Z 2
_cell_length_a 13.0778(10)
_cell_length_b 9.3016(7)
_cell_length_c 16.7013(12)
_cell_measurement_temperature 100(2)
_cell_volume 1932.6(3)
_computing_cell_refinement 'Bruker Apex II'
_computing_data_collection 'Bruker Apex II'
_computing_data_reduction SAINT
_computing_molecular_graphics 'Mercury 2.3'
_computing_publication_material Shelxl-97
_computing_structure_refinement 'SHELXL-97 (Sheldrick, 1997)'
_computing_structure_solution 'SHELXS-97 (Sheldrick, 1990)'
_diffrn_ambient_temperature 100(2)
_diffrn_measured_fraction_theta_full 0.985
_diffrn_measured_fraction_theta_max 0.985
_diffrn_measurement_device_type 'Bruker Apex II'
_diffrn_measurement_method 'Phi-Omega scan'
_diffrn_radiation_monochromator graphite
_diffrn_radiation_source 'fine-focus sealed tube'
_diffrn_radiation_type MoK\a
_diffrn_radiation_wavelength 0.71073
_diffrn_reflns_av_R_equivalents 0.0457
_diffrn_reflns_av_sigmaI/netI 0.0658
_diffrn_reflns_limit_h_max 16
_diffrn_reflns_limit_h_min -16
_diffrn_reflns_limit_k_max 12
_diffrn_reflns_limit_k_min -11
_diffrn_reflns_limit_l_max 21
_diffrn_reflns_limit_l_min -21
_diffrn_reflns_number 21282
_diffrn_reflns_theta_full 27.76
_diffrn_reflns_theta_max 27.76
_diffrn_reflns_theta_min 1.28
_exptl_absorpt_coefficient_mu 1.559
_exptl_absorpt_correction_T_max 0.8724
_exptl_absorpt_correction_T_min 0.6693
_exptl_absorpt_correction_type multi-scan
_exptl_absorpt_process_details sadabs
_exptl_crystal_colour colorless
_exptl_crystal_density_diffrn 1.483
_exptl_crystal_density_method 'not measured'
_exptl_crystal_description plate
_exptl_crystal_F_000 884
_exptl_crystal_size_max 0.28
_exptl_crystal_size_mid 0.14
_exptl_crystal_size_min 0.09
_refine_diff_density_max 0.382
_refine_diff_density_min -0.426
_refine_diff_density_rms 0.068
_refine_ls_abs_structure_details 'Flack H D (1983), Acta Cryst. A39, 876-881'
_refine_ls_abs_structure_Flack 0.007(9)
_refine_ls_extinction_method none
_refine_ls_goodness_of_fit_ref 0.967
_refine_ls_hydrogen_treatment mixed
_refine_ls_matrix_type full
_refine_ls_number_parameters 460
_refine_ls_number_reflns 8133
_refine_ls_number_restraints 1
_refine_ls_restrained_S_all 0.967
_refine_ls_R_factor_all 0.0483
_refine_ls_R_factor_gt 0.0361
_refine_ls_shift/su_max 0.001
_refine_ls_shift/su_mean 0.000
_refine_ls_structure_factor_coef Fsqd
_refine_ls_weighting_details 'calc w=1/[\s^2^(Fo^2^)+(0.0215P)^2^+0.0000P] where P=(Fo^2^+2Fc^2^)/3'
_refine_ls_weighting_scheme calc
_refine_ls_wR_factor_gt 0.0690
_refine_ls_wR_factor_ref 0.0737
_reflns_number_gt 6717
_reflns_number_total 8133
_reflns_threshold_expression >2sigma(I)
_cod_data_source_file cg301190d_si_002.cif
_cod_data_source_block CP4
_cod_original_cell_volume 1932.6(2)
_cod_original_sg_symbol_H-M P2
_cod_database_code 4506979

loop_
_symmetry_equiv_pos_as_xyz
'x, y, z'
'-x, y, -z'

loop_
_atom_site_label
_atom_site_type_symbol
_atom_site_fract_x
_atom_site_fract_y
_atom_site_fract_z
_atom_site_U_iso_or_equiv
_atom_site_adp_type
_atom_site_occupancy
_atom_site_symmetry_multiplicity
_atom_site_calc_flag
_atom_site_refinement_flags
Zn1 Zn 1.0000 0.99580(5) 1.0000 0.02157(10) Uani 1 2 d S
Zn2 Zn 0.0000 1.00760(5) 0.5000 0.01838(9) Uani 1 2 d S
Zn3 Zn 0.973478(19) 0.50560(3) 0.742327(16) 0.01989(7) Uani 1 1 d .
Cl1 Cl 1.09546(6) 1.10330(9) 0.92700(4) 0.03651(19) Uani 1 1 d .
Cl2 Cl -0.10198(5) 1.11400(8) 0.56838(4) 0.02474(15) Uani 1 1 d .
Cl3 Cl 0.87209(5) 0.61319(8) 0.62486(4) 0.03056(17) Uani 1 1 d .
Cl4 Cl 1.07189(5) 0.60729(8) 0.86232(4) 0.02858(16) Uani 1 1 d .
N1 N 0.89035(15) 0.8742(2) 0.91329(12) 0.0190(5) Uani 1 1 d .
C2 C 0.8260(2) 0.7793(3) 0.93569(16) 0.0246(7) Uani 1 1 d .
H2 H 0.8355 0.7655 0.9927 0.030 Uiso 1 1 calc R
C3 C 0.7470(2) 0.7020(3) 0.87830(16) 0.0239(7) Uani 1 1 d .
H3 H 0.7045 0.6372 0.8962 0.029 Uiso 1 1 calc R
C4 C 0.73201(19) 0.7223(3) 0.79300(16) 0.0193(6) Uani 1 1 d .
C5 C 0.79665(19) 0.8214(3) 0.76945(16) 0.0217(6) Uani 1 1 d .
H5 H 0.7873 0.8394 0.7128 0.026 Uiso 1 1 calc R
C6 C 0.87500(19) 0.8930(3) 0.83104(15) 0.0210(6) Uani 1 1 d .
H6 H 0.9192 0.9574 0.8146 0.025 Uiso 1 1 calc R
C7 C 0.64997(19) 0.6396(3) 0.72431(15) 0.0237(7) Uani 1 1 d .
H7A H 0.6138 0.7064 0.6801 0.028 Uiso 1 1 calc R
H7B H 0.6879 0.5707 0.7003 0.028 Uiso 1 1 calc R
N8 N 0.56938(15) 0.5633(2) 0.75063(13) 0.0224(5) Uani 1 1 d .
H8 H 0.5751 0.4724 0.7602 0.027 Uiso 1 1 calc R
C9 C 0.48432(19) 0.6384(3) 0.75993(15) 0.0195(6) Uani 1 1 d .
O10 O 0.48155(14) 0.7700(2) 0.76061(11) 0.0241(5) Uani 1 1 d .
N11 N 0.40163(15) 0.5565(2) 0.76766(13) 0.0213(5) Uani 1 1 d .
H11 H 0.4020 0.4647 0.7613 0.026 Uiso 1 1 calc R
C12 C 0.31310(19) 0.6264(3) 0.78681(15) 0.0226(6) Uani 1 1 d .
H12A H 0.3420 0.6869 0.8359 0.027 Uiso 1 1 calc R
H12B H 0.2691 0.5532 0.8015 0.027 Uiso 1 1 calc R
C13 C 0.24221(19) 0.7169(3) 0.71691(16) 0.0200(6) Uani 1 1 d .
C14 C 0.16929(19) 0.8112(3) 0.73498(16) 0.0206(6) Uani 1 1 d .
H14 H 0.1682 0.8220 0.7901 0.025 Uiso 1 1 calc R
C15 C 0.09879(18) 0.8884(3) 0.67078(15) 0.0206(6) Uani 1 1 d .
H15 H 0.0491 0.9483 0.6837 0.025 Uiso 1 1 calc R
N16 N 0.09893(15) 0.8807(2) 0.59052(12) 0.0182(5) Uani 1 1 d .
C17 C 0.17081(19) 0.7914(3) 0.57316(16) 0.0244(7) Uani 1 1 d .
H17 H 0.1729 0.7859 0.5181 0.029 Uiso 1 1 calc R
C18 C 0.2413(2) 0.7078(3) 0.63393(16) 0.0228(6) Uani 1 1 d .
H18 H 0.2882 0.6455 0.6192 0.027 Uiso 1 1 calc R
N19 N 0.87349(15) 0.3718(2) 0.77984(13) 0.0203(5) Uani 1 1 d .
C20 C 0.87116(19) 0.3748(3) 0.85942(15) 0.0223(6) Uani 1 1 d .
H20 H 0.9213 0.4311 0.8985 0.027 Uiso 1 1 calc R
C21 C 0.7970(2) 0.2974(3) 0.88571(16) 0.0212(6) Uani 1 1 d .
H21 H 0.7964 0.3038 0.9411 0.025 Uiso 1 1 calc R
C22 C 0.72341(19) 0.2100(3) 0.82835(15) 0.0191(6) Uani 1 1 d .
C23 C 0.7276(2) 0.2053(3) 0.74681(16) 0.0222(6) Uani 1 1 d .
H23 H 0.6801 0.1471 0.7071 0.027 Uiso 1 1 calc R
C24 C 0.80260(19) 0.2873(3) 0.72447(16) 0.0211(6) Uani 1 1 d .
H24 H 0.8040 0.2839 0.6692 0.025 Uiso 1 1 calc R
C25 C 0.64427(19) 0.1247(3) 0.85848(16) 0.0234(6) Uani 1 1 d .
H25A H 0.6833 0.0511 0.8970 0.028 Uiso 1 1 calc R
H25B H 0.6118 0.1884 0.8898 0.028 Uiso 1 1 calc R
N26 N 0.55905(14) 0.0560(2) 0.79219(13) 0.0212(5) Uani 1 1 d .
H26 H 0.5597 -0.0351 0.7835 0.025 Uiso 1 1 calc R
C27 C 0.47845(19) 0.1403(3) 0.74439(15) 0.0188(6) Uani 1 1 d .
O28 O 0.48171(13) 0.2723(2) 0.74557(10) 0.0220(5) Uani 1 1 d .
N29 N 0.39320(15) 0.0677(2) 0.69216(13) 0.0223(5) Uani 1 1 d .
H29 H 0.3871 -0.0234 0.6979 0.027 Uiso 1 1 calc R
C30 C 0.31326(19) 0.1447(3) 0.62709(16) 0.0242(7) Uani 1 1 d .
H30A H 0.2740 0.0761 0.5851 0.029 Uiso 1 1 calc R
H30B H 0.3499 0.2100 0.5998 0.029 Uiso 1 1 calc R
C31 C 0.23370(19) 0.2298(3) 0.65655(16) 0.0189(6) Uani 1 1 d .
C32 C 0.2173(2) 0.2078(3) 0.73328(16) 0.0225(7) Uani 1 1 d .
H32 H 0.2583 0.1402 0.7706 0.027 Uiso 1 1 calc R
C33 C 0.1399(2) 0.2864(3) 0.75486(16) 0.0228(6) Uani 1 1 d .
H33 H 0.1301 0.2704 0.8070 0.027 Uiso 1 1 calc R
N34 N 0.07838(15) 0.3853(2) 0.70312(12) 0.0189(5) Uani 1 1 d .
C35 C 0.09376(19) 0.4059(3) 0.62773(15) 0.0200(6) Uani 1 1 d .
H35 H 0.0506 0.4723 0.5908 0.024 Uiso 1 1 calc R
C36 C 0.17034(19) 0.3332(3) 0.60320(16) 0.0203(6) Uani 1 1 d .
H36 H 0.1800 0.3526 0.5514 0.024 Uiso 1 1 calc R
C37 C 0.5000 0.4969(6) 1.0000 0.108(3) Uani 1 2 d S
H37A H 0.4277 0.5313 0.9766 0.163 Uiso 0.50 1 calc PR
H37B H 0.5430 0.5313 0.9667 0.163 Uiso 0.50 1 calc PR
H37C H 0.5293 0.5313 1.0567 0.163 Uiso 0.50 1 calc PR
C38 C 0.5000 0.3352(5) 1.0000 0.0477(14) Uani 1 2 d S
C39 C 0.4140(3) 0.2571(4) 0.94970(18) 0.0451(9) Uani 1 1 d .
H39 H 0.3550 0.3058 0.9147 0.054 Uiso 1 1 calc R
C40 C 0.4136(2) 0.1088(4) 0.95010(17) 0.0403(8) Uani 1 1 d .
H40 H 0.3541 0.0594 0.9162 0.048 Uiso 1 1 calc R
C41 C 0.5000 0.0333(4) 1.0000 0.0375(12) Uani 1 2 d S
C42 C 0.5000 -0.1281(6) 1.0000 0.083(2) Uani 1 2 d S
H42A H 0.5068 -0.1625 0.9477 0.125 Uiso 0.50 1 calc PR
H42B H 0.4339 -0.1625 1.0066 0.125 Uiso 0.50 1 calc PR
H42C H 0.5593 -0.1625 1.0457 0.125 Uiso 0.50 1 calc PR
C43 C 0.5000 1.2234(6) 0.5000 0.107(2) Uani 1 2 d S
H43A H 0.4280 1.2578 0.4904 0.160 Uiso 0.50 1 calc PR
H43B H 0.5270 1.2578 0.4562 0.160 Uiso 0.50 1 calc PR
H43C H 0.5450 1.2578 0.5534 0.160 Uiso 0.50 1 calc PR
C44 C 0.5000 1.0593(5) 0.5000 0.0457(12) Uani 1 2 d S
C45 C 0.5940(2) 0.9829(4) 0.52561(16) 0.0441(9) Uani 1 1 d .
H45 H 0.6589 1.0322 0.5438 0.053 Uiso 1 1 calc R
C46 C 0.5947(2) 0.8349(4) 0.52508(17) 0.0414(9) Uani 1 1 d .
H46 H 0.6599 0.7861 0.5419 0.050 Uiso 1 1 calc R
C47 C 0.5000 0.7581(5) 0.5000 0.0377(12) Uani 1 2 d S
C48 C 0.5000 0.5975(6) 0.5000 0.0722(19) Uani 1 2 d S
H48A H 0.5354 0.5631 0.5559 0.108 Uiso 0.50 1 calc PR
H48B H 0.5374 0.5631 0.4625 0.108 Uiso 0.50 1 calc PR
H48C H 0.4273 0.5631 0.4816 0.108 Uiso 0.50 1 calc PR

loop_
_atom_site_aniso_label
_atom_site_aniso_U_11
_atom_site_aniso_U_22
_atom_site_aniso_U_33
_atom_site_aniso_U_23
_atom_site_aniso_U_13
_atom_site_aniso_U_12
Zn1 0.02244(18) 0.0186(2) 0.01980(18) 0.000 0.00078(15) 0.000
Zn2 0.01769(17) 0.0179(2) 0.01752(17) 0.000 0.00250(14) 0.000
Zn3 0.02015(12) 0.01870(15) 0.02288(13) 0.00018(16) 0.00966(10) 0.00017(17)
Cl1 0.0411(4) 0.0376(4) 0.0259(3) 0.0051(3) 0.0031(3) -0.0184(3)
Cl2 0.0238(3) 0.0258(3) 0.0233(3) -0.0017(3) 0.0054(2) 0.0057(3)
Cl3 0.0338(3) 0.0333(4) 0.0274(3) 0.0099(3) 0.0135(3) 0.0118(3)
Cl4 0.0334(3) 0.0275(4) 0.0277(3) -0.0090(3) 0.0136(3) -0.0114(3)
N1 0.0163(10) 0.0179(12) 0.0219(10) -0.0002(9) 0.0041(8) 0.0012(9)
C2 0.0304(14) 0.0256(15) 0.0174(13) 0.0065(11) 0.0068(11) 0.0008(12)
C3 0.0222(13) 0.0214(15) 0.0268(14) 0.0016(12) 0.0054(11) -0.0045(11)
C4 0.0165(12) 0.0155(13) 0.0245(13) 0.0012(11) 0.0040(10) 0.0044(10)
C5 0.0204(12) 0.0249(15) 0.0183(12) -0.0012(11) 0.0036(10) 0.0050(11)
C6 0.0209(12) 0.0166(14) 0.0266(13) -0.0015(11) 0.0091(10) -0.0009(11)
C7 0.0198(12) 0.0255(16) 0.0243(13) -0.0026(12) 0.0045(10) -0.0024(11)
N8 0.0183(10) 0.0111(11) 0.0353(12) 0.0003(9) 0.0047(9) 0.0012(8)
C9 0.0197(12) 0.0130(14) 0.0230(13) -0.0003(10) 0.0024(10) -0.0007(10)
O10 0.0233(9) 0.0137(10) 0.0323(10) 0.0008(8) 0.0040(8) 0.0015(8)
N11 0.0198(10) 0.0084(10) 0.0341(12) 0.0016(9) 0.0059(9) 0.0008(8)
C12 0.0202(12) 0.0192(14) 0.0274(13) 0.0042(12) 0.0059(10) -0.0013(11)
C13 0.0161(12) 0.0147(13) 0.0267(13) 0.0013(11) 0.0029(10) -0.0036(10)
C14 0.0196(12) 0.0241(15) 0.0182(13) -0.0014(11) 0.0061(10) -0.0031(11)
C15 0.0162(12) 0.0210(14) 0.0248(13) -0.0003(12) 0.0068(10) 0.0006(11)
N16 0.0169(10) 0.0185(12) 0.0182(10) -0.0001(9) 0.0040(8) -0.0029(9)
C17 0.0231(13) 0.0284(16) 0.0231(13) -0.0034(12) 0.0094(11) -0.0008(12)
C18 0.0193(13) 0.0198(14) 0.0280(14) -0.0027(12) 0.0054(11) -0.0001(11)
N19 0.0189(10) 0.0174(12) 0.0255(11) 0.0047(9) 0.0082(9) 0.0044(9)
C20 0.0167(12) 0.0241(15) 0.0245(13) -0.0014(12) 0.0041(10) -0.0013(11)
C21 0.0225(13) 0.0229(15) 0.0182(13) 0.0002(11) 0.0062(11) 0.0011(12)
C22 0.0177(12) 0.0123(13) 0.0264(13) 0.0045(11) 0.0057(10) 0.0042(10)
C23 0.0221(13) 0.0190(14) 0.0255(13) -0.0029(12) 0.0074(11) 0.0005(11)
C24 0.0203(12) 0.0204(14) 0.0232(13) -0.0043(11) 0.0075(10) 0.0012(11)
C25 0.0189(12) 0.0207(14) 0.0295(14) 0.0023(12) 0.0060(11) 0.0001(11)
N26 0.0158(10) 0.0147(11) 0.0317(12) -0.0009(9) 0.0051(9) -0.0017(8)
C27 0.0203(12) 0.0122(14) 0.0248(13) -0.0020(11) 0.0084(10) -0.0038(10)
O28 0.0197(9) 0.0130(10) 0.0342(11) -0.0003(8) 0.0096(8) 0.0011(7)
N29 0.0177(10) 0.0121(11) 0.0358(13) -0.0027(9) 0.0063(9) 0.0004(8)
C30 0.0233(13) 0.0243(16) 0.0253(13) -0.0060(11) 0.0079(11) -0.0021(11)
C31 0.0147(12) 0.0165(13) 0.0230(13) -0.0056(11) 0.0021(10) -0.0033(10)
C32 0.0194(13) 0.0208(15) 0.0256(14) -0.0012(12) 0.0045(11) -0.0011(12)
C33 0.0237(13) 0.0228(15) 0.0220(13) 0.0029(11) 0.0071(11) -0.0025(11)
N34 0.0160(10) 0.0208(12) 0.0208(10) -0.0043(9) 0.0069(8) -0.0019(9)
C35 0.0176(12) 0.0185(14) 0.0223(13) 0.0040(11) 0.0040(10) 0.0019(11)
C36 0.0239(13) 0.0178(14) 0.0203(13) -0.0034(11) 0.0084(11) -0.0053(11)
C37 0.224(7) 0.032(3) 0.037(3) 0.000 -0.009(4) 0.000
C38 0.089(4) 0.024(3) 0.024(2) 0.000 0.008(2) 0.000
C39 0.061(2) 0.044(2) 0.0254(16) 0.0047(15) 0.0055(15) 0.0157(17)
C40 0.0459(17) 0.047(2) 0.0245(15) 0.0009(16) 0.0061(13) -0.0136(17)
C41 0.064(3) 0.024(3) 0.0203(19) 0.000 0.0075(18) 0.000
C42 0.162(6) 0.026(3) 0.052(3) 0.000 0.019(4) 0.000
C43 0.217(6) 0.021(3) 0.143(5) 0.000 0.145(4) 0.000
C44 0.078(3) 0.031(3) 0.049(2) 0.000 0.050(2) 0.000
C45 0.0557(17) 0.055(2) 0.0290(14) -0.0087(16) 0.0242(13) -0.0230(18)
C46 0.0411(17) 0.059(2) 0.0242(15) 0.0045(15) 0.0103(13) 0.0105(17)
C47 0.059(3) 0.029(3) 0.024(2) 0.000 0.012(2) 0.000
C48 0.132(5) 0.040(3) 0.040(3) 0.000 0.020(3) 0.000

loop_
_atom_type_symbol
_atom_type_description
_atom_type_scat_dispersion_real
_atom_type_scat_dispersion_imag
_atom_type_scat_source
C C 0.0033 0.0016 'International Tables Vol C Tables 4.2.6.8 and 6.1.1.4'
H H 0.0000 0.0000 'International Tables Vol C Tables 4.2.6.8 and 6.1.1.4'
N N 0.0061 0.0033 'International Tables Vol C Tables 4.2.6.8 and 6.1.1.4'
O O 0.0106 0.0060 'International Tables Vol C Tables 4.2.6.8 and 6.1.1.4'
Cl Cl 0.1484 0.1585 'International Tables Vol C Tables 4.2.6.8 and 6.1.1.4'
Zn Zn 0.2839 1.4301 'International Tables Vol C Tables 4.2.6.8 and 6.1.1.4'

loop_
_geom_angle_atom_site_label_1
_geom_angle_atom_site_label_2
_geom_angle_atom_site_label_3
_geom_angle
_geom_angle_site_symmetry_1
_geom_angle_site_symmetry_3
N1 Zn1 N1 112.57(12) . 2_757
N1 Zn1 Cl1 104.31(6) . 2_757
N1 Zn1 Cl1 104.48(6) 2_757 2_757
N1 Zn1 Cl1 104.48(6) . .
N1 Zn1 Cl1 104.31(6) 2_757 .
Cl1 Zn1 Cl1 126.78(5) 2_757 .
N16 Zn2 N16 109.15(12) 2_556 .
N16 Zn2 Cl2 102.70(6) 2_556 2_556
N16 Zn2 Cl2 107.05(6) . 2_556
N16 Zn2 Cl2 107.05(6) 2_556 .
N16 Zn2 Cl2 102.70(6) . .
Cl2 Zn2 Cl2 127.47(4) 2_556 .
N34 Zn3 N19 108.90(9) 1_655 .
N34 Zn3 Cl4 105.29(6) 1_655 .
N19 Zn3 Cl4 103.28(6) . .
N34 Zn3 Cl3 103.92(6) 1_655 .
N19 Zn3 Cl3 106.24(6) . .
Cl4 Zn3 Cl3 128.31(3) . .
C6 N1 C2 117.5(2) . .
C6 N1 Zn1 120.48(17) . .
C2 N1 Zn1 121.90(16) . .
N1 C2 C3 123.2(2) . .
N1 C2 H2 118.4 . .
C3 C2 H2 118.4 . .
C2 C3 C4 118.8(2) . .
C2 C3 H3 120.6 . .
C4 C3 H3 120.6 . .
C5 C4 C3 118.4(2) . .
C5 C4 C7 118.3(2) . .
C3 C4 C7 123.3(2) . .
C6 C5 C4 119.1(2) . .
C6 C5 H5 120.4 . .
C4 C5 H5 120.4 . .
N1 C6 C5 123.0(2) . .
N1 C6 H6 118.5 . .
C5 C6 H6 118.5 . .
N8 C7 C4 115.5(2) . .
N8 C7 H7A 108.4 . .
C4 C7 H7A 108.4 . .
N8 C7 H7B 108.4 . .
C4 C7 H7B 108.4 . .
H7A C7 H7B 107.5 . .
C9 N8 C7 118.7(2) . .
C9 N8 H8 120.6 . .
C7 N8 H8 120.6 . .
O10 C9 N11 122.2(2) . .
O10 C9 N8 122.7(2) . .
N11 C9 N8 115.1(2) . .
C9 N11 C12 118.8(2) . .
C9 N11 H11 120.6 . .
C12 N11 H11 120.6 . .
N11 C12 C13 115.1(2) . .
N11 C12 H12A 108.5 . .
C13 C12 H12A 108.5 . .
N11 C12 H12B 108.5 . .
C13 C12 H12B 108.5 . .
H12A C12 H12B 107.5 . .
C18 C13 C14 117.4(2) . .
C18 C13 C12 123.7(2) . .
C14 C13 C12 118.9(2) . .
C15 C14 C13 119.8(2) . .
C15 C14 H14 120.1 . .
C13 C14 H14 120.1 . .
N16 C15 C14 122.8(2) . .
N16 C15 H15 118.6 . .
C14 C15 H15 118.6 . .
C15 N16 C17 117.5(2) . .
C15 N16 Zn2 120.93(17) . .
C17 N16 Zn2 121.46(17) . .
N16 C17 C18 122.6(2) . .
N16 C17 H17 118.7 . .
C18 C17 H17 118.7 . .
C17 C18 C13 119.9(2) . .
C17 C18 H18 120.1 . .
C13 C18 H18 120.1 . .
C20 N19 C24 118.3(2) . .
C20 N19 Zn3 120.35(17) . .
C24 N19 Zn3 121.17(17) . .
N19 C20 C21 122.5(2) . .
N19 C20 H20 118.8 . .
C21 C20 H20 118.8 . .
C20 C21 C22 119.3(2) . .
C20 C21 H21 120.4 . .
C22 C21 H21 120.4 . .
C23 C22 C21 117.9(2) . .
C23 C22 C25 123.5(2) . .
C21 C22 C25 118.5(2) . .
C22 C23 C24 119.7(2) . .
C22 C23 H23 120.1 . .
C24 C23 H23 120.1 . .
N19 C24 C23 122.3(2) . .
N19 C24 H24 118.9 . .
C23 C24 H24 118.9 . .
N26 C25 C22 114.9(2) . .
N26 C25 H25A 108.5 . .
C22 C25 H25A 108.5 . .
N26 C25 H25B 108.5 . .
C22 C25 H25B 108.5 . .
H25A C25 H25B 107.5 . .
C27 N26 C25 117.9(2) . .
C27 N26 H26 121.1 . .
C25 N26 H26 121.1 . .
O28 C27 O28 0.00(16) 1 .
O28 C27 N26 123.4(2) 1 .
O28 C27 N26 123.4(2) . .
O28 C27 N29 121.5(2) 1 .
O28 C27 N29 121.5(2) . .
N26 C27 N29 115.1(2) . .
O28 O28 C27 0(10) 1 .
C27 N29 C30 119.7(2) . .
C27 N29 H29 120.2 . .
C30 N29 H29 120.2 . .
N29 C30 C31 115.3(2) . .
N29 C30 H30A 108.4 . .
C31 C30 H30A 108.4 . .
N29 C30 H30B 108.4 . .
C31 C30 H30B 108.4 . .
H30A C30 H30B 107.5 . .
C32 C31 C36 117.6(2) . .
C32 C31 C30 123.2(2) . .
C36 C31 C30 119.2(2) . .
C31 C32 C33 120.0(2) . .
C31 C32 H32 120.0 . .
C33 C32 H32 120.0 . .
N34 C33 C32 122.3(2) . .
N34 C33 H33 118.8 . .
C32 C33 H33 118.8 . .
C33 N34 C35 117.7(2) . .
C33 N34 Zn3 119.98(17) . 1_455
C35 N34 Zn3 122.20(17) . 1_455
N34 C35 C36 122.8(2) . .
N34 C35 H35 118.6 . .
C36 C35 H35 118.6 . .
C35 C36 C31 119.6(2) . .
C35 C36 H36 120.2 . .
C31 C36 H36 120.2 . .
C38 C37 H37A 109.5 . .
C38 C37 H37B 109.5 . .
H37A C37 H37B 109.5 . .
C38 C37 H37C 109.5 . .
H37A C37 H37C 109.5 . .
H37B C37 H37C 109.5 . .
C39 C38 C39 116.7(4) . 2_657
C39 C38 C37 121.7(2) . .
C39 C38 C37 121.7(2) 2_657 .
C40 C39 C38 121.7(3) . .
C40 C39 H39 119.1 . .
C38 C39 H39 119.1 . .
C41 C40 C39 120.7(3) . .
C41 C40 H40 119.7 . .
C39 C40 H40 119.7 . .
C40 C41 C40 118.5(4) 2_657 .
C40 C41 C42 120.8(2) 2_657 .
C40 C41 C42 120.8(2) . .
C41 C42 H42A 109.5 . .
C41 C42 H42B 109.5 . .
H42A C42 H42B 109.5 . .
C41 C42 H42C 109.5 . .
H42A C42 H42C 109.5 . .
H42B C42 H42C 109.5 . .
C44 C43 H43A 109.5 . .
C44 C43 H43B 109.5 . .
H43A C43 H43B 109.5 . .
C44 C43 H43C 109.5 . .
H43A C43 H43C 109.5 . .
H43B C43 H43C 109.5 . .
C45 C44 C45 117.5(5) 2_656 .
C45 C44 C43 121.3(2) 2_656 .
C45 C44 C43 121.3(2) . .
C44 C45 C46 121.6(3) . .
C44 C45 H45 119.2 . .
C46 C45 H45 119.2 . .
C45 C46 C47 120.9(3) . .
C45 C46 H46 119.6 . .
C47 C46 H46 119.6 . .
C46 C47 C46 117.5(4) . 2_656
C46 C47 C48 121.2(2) . .
C46 C47 C48 121.2(2) 2_656 .
C47 C48 H48A 109.5 . .
C47 C48 H48B 109.5 . .
H48A C48 H48B 109.5 . .
C47 C48 H48C 109.5 . .
H48A C48 H48C 109.5 . .
H48B C48 H48C 109.5 . .

loop_
_geom_bond_atom_site_label_1
_geom_bond_atom_site_label_2
_geom_bond_distance
_geom_bond_site_symmetry_2
Zn1 N1 2.038(2) .
Zn1 N1 2.0376(19) 2_757
Zn1 Cl1 2.2324(8) 2_757
Zn1 Cl1 2.2324(8) .
Zn2 N16 2.036(2) 2_556
Zn2 N16 2.036(2) .
Zn2 Cl2 2.2365(7) 2_556
Zn2 Cl2 2.2365(7) .
Zn3 N34 2.029(2) 1_655
Zn3 N19 2.039(2) .
Zn3 Cl4 2.2308(7) .
Zn3 Cl3 2.2370(7) .
N1 C6 1.337(3) .
N1 C2 1.350(3) .
C2 C3 1.375(3) .
C2 H2 0.9300 .
C3 C4 1.390(3) .
C3 H3 0.9300 .
C4 C5 1.387(4) .
C4 C7 1.517(3) .
C5 C6 1.379(3) .
C5 H5 0.9300 .
C6 H6 0.9300 .
C7 N8 1.447(3) .
C7 H7A 0.9700 .
C7 H7B 0.9700 .
N8 C9 1.362(3) .
N8 H8 0.8600 .
C9 O10 1.225(3) .
C9 N11 1.361(3) .
N11 C12 1.447(3) .
N11 H11 0.8600 .
C12 C13 1.505(3) .
C12 H12A 0.9700 .
C12 H12B 0.9700 .
C13 C18 1.385(4) .
C13 C14 1.395(4) .
C14 C15 1.380(3) .
C14 H14 0.9300 .
C15 N16 1.343(3) .
C15 H15 0.9300 .
N16 C17 1.352(3) .
C17 C18 1.381(3) .
C17 H17 0.9300 .
C18 H18 0.9300 .
N19 C20 1.339(3) .
N19 C24 1.343(3) .
C20 C21 1.384(4) .
C20 H20 0.9300 .
C21 C22 1.392(3) .
C21 H21 0.9300 .
C22 C23 1.380(3) .
C22 C25 1.508(4) .
C23 C24 1.382(4) .
C23 H23 0.9300 .
C24 H24 0.9300 .
C25 N26 1.454(3) .
C25 H25A 0.9700 .
C25 H25B 0.9700 .
N26 C27 1.358(3) .
N26 H26 0.8600 .
C27 O28 1.229(3) 1
C27 O28 1.229(3) .
C27 N29 1.364(3) .
O28 O28 0.000(4) 1
N29 C30 1.444(3) .
N29 H29 0.8600 .
C30 C31 1.505(4) .
C30 H30A 0.9700 .
C30 H30B 0.9700 .
C31 C32 1.378(4) .
C31 C36 1.397(3) .
C32 C33 1.384(4) .
C32 H32 0.9300 .
C33 N34 1.346(3) .
C33 H33 0.9300 .
N34 C35 1.349(3) .
N34 Zn3 2.029(2) 1_455
C35 C36 1.372(3) .
C35 H35 0.9300 .
C36 H36 0.9300 .
C37 C38 1.504(7) .
C37 H37A 0.9600 .
C37 H37B 0.9600 .
C37 H37C 0.9600 .
C38 C39 1.384(4) .
C38 C39 1.384(4) 2_657
C39 C40 1.379(5) .
C39 H39 0.9300 .
C40 C41 1.373(4) .
C40 H40 0.9300 .
C41 C40 1.373(4) 2_657
C41 C42 1.501(7) .
C42 H42A 0.9600 .
C42 H42B 0.9600 .
C42 H42C 0.9600 .
C43 C44 1.526(7) .
C43 H43A 0.9600 .
C43 H43B 0.9600 .
C43 H43C 0.9600 .
C44 C45 1.369(4) 2_656
C44 C45 1.369(4) .
C45 C46 1.377(5) .
C45 H45 0.9300 .
C46 C47 1.378(4) .
C46 H46 0.9300 .
C47 C46 1.378(4) 2_656
C47 C48 1.494(7) .
C48 H48A 0.9600 .
C48 H48B 0.9600 .
C48 H48C 0.9600 .

loop_
_geom_hbond_atom_site_label_D
_geom_hbond_atom_site_label_H
_geom_hbond_atom_site_label_A
_geom_hbond_distance_DH
_geom_hbond_distance_HA
_geom_hbond_distance_DA
_geom_hbond_angle_DHA
_geom_hbond_site_symmetry_A
N8 H8 O28 0.86 2.20 2.931(3) 143.1 1
N11 H11 O28 0.86 2.13 2.908(3) 150.6 1
N29 H29 O10 0.86 2.35 3.082(3) 143.3 1_545
N26 H26 O10 0.86 2.06 2.838(3) 150.4 1_545
